data_7133225
loop_
_publ_author_name
'Chatterjee, Sarat'
'Khatun, Rousunara'
'Ali, Mahammad'
'Chowdhury, Chinmay'

_publ_section_title
;
 A solvent controlled regioselective synthesis of 2- and 4-substituted
 &#x3b1;-carbolines under palladium catalysis.
;
_journal_issue 58
_journal_name_full 'Chemical communications (Cambridge, England)'
_journal_page_first 7427
_journal_page_last 7430
_journal_paper_doi 10.1039/d4cc00668b
_journal_volume 60
_journal_year 2024
_chemical_formula_moiety 'C19 H16 N2'
_chemical_formula_sum 'C19 H16 N2'
_chemical_formula_weight 272.34
_chemical_name_systematic SC_3_73A
_space_group_crystal_system monoclinic
_space_group_IT_number 14
_space_group_name_Hall '-P 2yn'
_space_group_name_H-M_alt 'P 1 21/n 1'
_atom_sites_solution_hydrogens geom
_atom_sites_solution_primary dual
_audit_creation_date 2023-07-26
_audit_creation_method
;
Olex2 1.3
(compiled 2020.11.12 svn.r5f609507 for OlexSys, GUI svn.r6408)
;
_audit_update_record
;
2023-11-17 deposited with the CCDC.	2024-06-11 downloaded from the CCDC.
;
_cell_angle_alpha 90
_cell_angle_beta 101.5760(10)
_cell_angle_gamma 90
_cell_formula_units_Z 4
_cell_length_a 13.4739(4)
_cell_length_b 7.1393(2)
_cell_length_c 14.6043(5)
_cell_measurement_reflns_used 9928
_cell_measurement_temperature 106.00
_cell_measurement_theta_max 66.851
_cell_measurement_theta_min 6.71
_cell_volume 1376.27(7)
_computing_cell_refinement 'Bruker SAINT V8.38A (Bruker AXS)'
_computing_data_collection 'Bruker APEX3 ver.2018.7-2(Bruker AXS)'
_computing_data_reduction 'Bruker SAINT V8.38A (Bruker AXS)'
_computing_molecular_graphics 'Bruker ShelXLe(Huebschle et all. 2011)'
_computing_publication_material 'Bruker ShelXLe(Huebschle et all. 2011)'
_computing_structure_refinement 'SHELXL-2018/3 (Sheldrick 2018)'
_computing_structure_solution 'SHELXT 2018/2(Sheldrick 2014)'
_diffrn_ambient_temperature 106.00
_diffrn_detector 'Bruker APEX2 area detector'
_diffrn_detector_area_resol_mean 7.9
_diffrn_detector_type 'CCD area detector'
_diffrn_measured_fraction_theta_full 0.955
_diffrn_measured_fraction_theta_max 0.955
_diffrn_measurement_device 'four-circle diffractometer'
_diffrn_measurement_device_type 'Bruker APEX3_IMuS Diamond_Photon III'
_diffrn_measurement_method '\w scans'
_diffrn_radiation_collimation '0.5 mm double-pinhole'
_diffrn_radiation_monochromator 'mirror optics'
_diffrn_radiation_probe x-ray
_diffrn_radiation_type 'Cu K\a'
_diffrn_radiation_wavelength 1.54178
_diffrn_reflns_av_R_equivalents 0.0648
_diffrn_reflns_av_unetI/netI 0.0416
_diffrn_reflns_Laue_measured_fraction_full 0.955
_diffrn_reflns_Laue_measured_fraction_max 0.955
_diffrn_reflns_limit_h_max 16
_diffrn_reflns_limit_h_min -15
_diffrn_reflns_limit_k_max 8
_diffrn_reflns_limit_k_min -8
_diffrn_reflns_limit_l_max 17
_diffrn_reflns_limit_l_min -17
_diffrn_reflns_number 20579
_diffrn_reflns_point_group_measured_fraction_full 0.955
_diffrn_reflns_point_group_measured_fraction_max 0.955
_diffrn_reflns_theta_full 66.861
_diffrn_reflns_theta_max 66.861
_diffrn_reflns_theta_min 6.708
_diffrn_source 'microfocus sealed X-ray tube'
_diffrn_source_current 1.2
_diffrn_source_power 0.06
_diffrn_source_target Mo
_diffrn_source_type 'Incoatec I\ms Diamond'
_diffrn_source_voltage 50.0
_diffrn_standards_number 0
_exptl_absorpt_coefficient_mu 0.600
_exptl_absorpt_correction_T_max 0.7528
_exptl_absorpt_correction_T_min 0.4317
_exptl_absorpt_correction_type none
_exptl_absorpt_process_details
;
SADABS-2016/2 (Bruker,2016/2) was used for absorption correction.
wR2(int) was 0.1366 before and 0.0764 after correction.
The Ratio of minimum to maximum transmission is 0.5735.
The \l/2 correction factor is Not present.
;
_exptl_crystal_colour 'clear light colourless'
_exptl_crystal_colour_lustre clear
_exptl_crystal_colour_modifier light
_exptl_crystal_colour_primary colourless
_exptl_crystal_density_diffrn 1.314
_exptl_crystal_description needle
_exptl_crystal_F_000 576
_exptl_crystal_size_max 0.16
_exptl_crystal_size_mid 0.15
_exptl_crystal_size_min 0.14
_refine_diff_density_max 0.188
_refine_diff_density_min -0.198
_refine_diff_density_rms 0.043
_refine_ls_extinction_coef 0.063(5)
_refine_ls_extinction_expression Fc^*^=kFc[1+0.001xFc^2^\l^3^/sin(2\q)]^-1/4^
_refine_ls_extinction_method 'SHELXL-2018/3 (Sheldrick 2018)'
_refine_ls_goodness_of_fit_ref 1.060
_refine_ls_hydrogen_treatment constr
_refine_ls_matrix_type full
_refine_ls_number_parameters 193
_refine_ls_number_reflns 2336
_refine_ls_number_restraints 0
_refine_ls_restrained_S_all 1.060
_refine_ls_R_factor_all 0.0429
_refine_ls_R_factor_gt 0.0424
_refine_ls_shift/su_max 0.000
_refine_ls_shift/su_mean 0.000
_refine_ls_structure_factor_coef Fsqd
_refine_ls_weighting_details 'w=1/[\s^2^(Fo^2^)+(0.0574P)^2^+0.4790P] where P=(Fo^2^+2Fc^2^)/3'
_refine_ls_weighting_scheme calc
_refine_ls_wR_factor_gt 0.1092
_refine_ls_wR_factor_ref 0.1097
_reflns_Friedel_coverage 0.000
_reflns_number_gt 2292
_reflns_number_total 2336
_reflns_threshold_expression 'I > 2\s(I)'
_cod_data_source_file d4cc00668b2.cif
_cod_data_source_block sc_a
_cod_depositor_comments 'Adding full bibliography for 7133224--7133225.cif.'
_cod_database_code 7133225
_shelx_shelxl_version_number 2018/3
_shelx_space_group_comment
;
The symmetry employed for this shelxl refinement is uniquely defined
by the following loop, which should always be used as a source of
symmetry information in preference to the above space-group names.
They are only intended as comments.
;
_shelx_estimated_absorpt_t_max 0.921
_shelx_estimated_absorpt_t_min 0.910
_olex2_refinement_description
;
1. Fixed Uiso
 At 1.2 times of:
  All C(H) groups
 At 1.5 times of:
  All C(H,H,H) groups
2.a Aromatic/amide H refined with riding coordinates:
 C3(H3), C8(H8), C9(H9), C10(H10), C11(H11), C15(H15), C16(H16), C17(H17),
 C18(H18), C19(H19)
2.b Idealised Me refined as rotating group:
 C12(H12A,H12B,H12C), C13(H13A,H13B,H13C)
;
_olex2_submission_special_instructions 'No special instructions were received'

loop_
_space_group_symop_operation_xyz
'x, y, z'
'-x+1/2, y+1/2, -z+1/2'
'-x, -y, -z'
'x-1/2, -y-1/2, z-1/2'

loop_
_atom_site_label
_atom_site_type_symbol
_atom_site_fract_x
_atom_site_fract_y
_atom_site_fract_z
_atom_site_U_iso_or_equiv
_atom_site_adp_type
_atom_site_occupancy
_atom_site_site_symmetry_order
_atom_site_calc_flag
_atom_site_refinement_flags_posn
_atom_site_refinement_flags_adp
_atom_site_refinement_flags_occupancy
_atom_site_disorder_assembly
_atom_site_disorder_group
C1 C 0.40673(9) 0.26740(15) 0.42389(8) 0.0166(3) Uani 1 1 d . . . . .
N1 N 0.32241(7) 0.29958(13) 0.45900(7) 0.0177(3) Uani 1 1 d . . . . .
C2 C 0.50475(9) 0.25236(15) 0.48065(8) 0.0168(3) Uani 1 1 d . . . . .
N2 N 0.26030(8) 0.35173(14) 0.59965(7) 0.0188(3) Uani 1 1 d . . . . .
C3 C 0.51548(9) 0.27236(16) 0.57710(8) 0.0174(3) Uani 1 1 d . . . . .
H3 H 0.580550 0.264304 0.616666 0.021 Uiso 1 1 calc R U . . .
C4 C 0.43021(9) 0.30417(15) 0.61486(8) 0.0175(3) Uani 1 1 d . . . . .
C5 C 0.33654(9) 0.31611(15) 0.55107(8) 0.0167(3) Uani 1 1 d . . . . .
C6 C 0.30334(9) 0.36389(16) 0.69393(8) 0.0183(3) Uani 1 1 d . . . . .
C7 C 0.40936(9) 0.33492(16) 0.70694(8) 0.0181(3) Uani 1 1 d . . . . .
C8 C 0.46909(9) 0.34152(17) 0.79653(8) 0.0209(3) Uani 1 1 d . . . . .
H8 H 0.540224 0.322605 0.806150 0.025 Uiso 1 1 calc R U . . .
C9 C 0.42272(10) 0.37625(17) 0.87143(9) 0.0231(3) Uani 1 1 d . . . . .
H9 H 0.462423 0.380598 0.932996 0.028 Uiso 1 1 calc R U . . .
C10 C 0.31761(10) 0.40507(17) 0.85718(9) 0.0230(3) Uani 1 1 d . . . . .
H10 H 0.287639 0.429193 0.909581 0.028 Uiso 1 1 calc R U . . .
C11 C 0.25654(9) 0.39931(17) 0.76898(8) 0.0215(3) Uani 1 1 d . . . . .
H11 H 0.185486 0.418743 0.759934 0.026 Uiso 1 1 calc R U . . .
C12 C 0.15352(9) 0.37225(18) 0.55889(9) 0.0230(3) Uani 1 1 d . . . . .
H12A H 0.131585 0.499684 0.569959 0.035 Uiso 1 1 calc R U . . .
H12B H 0.114311 0.281980 0.587684 0.035 Uiso 1 1 calc R U . . .
H12C H 0.142486 0.348948 0.491473 0.035 Uiso 1 1 calc R U . . .
C13 C 0.59996(9) 0.22367(17) 0.44249(8) 0.0190(3) Uani 1 1 d . . . . .
H13A H 0.610911 0.089375 0.434779 0.028 Uiso 1 1 calc R U . . .
H13B H 0.657990 0.276633 0.486126 0.028 Uiso 1 1 calc R U . . .
H13C H 0.592709 0.286419 0.381826 0.028 Uiso 1 1 calc R U . . .
C14 C 0.38799(8) 0.25988(16) 0.31984(8) 0.0172(3) Uani 1 1 d . . . . .
C15 C 0.43735(9) 0.13298(16) 0.27136(8) 0.0188(3) Uani 1 1 d . . . . .
H15 H 0.483870 0.045610 0.305255 0.023 Uiso 1 1 calc R U . . .
C16 C 0.41938(9) 0.13282(17) 0.17445(9) 0.0206(3) Uani 1 1 d . . . . .
H16 H 0.453530 0.045531 0.142583 0.025 Uiso 1 1 calc R U . . .
C17 C 0.35172(9) 0.25963(18) 0.12383(8) 0.0220(3) Uani 1 1 d . . . . .
H17 H 0.340459 0.261093 0.057502 0.026 Uiso 1 1 calc R U . . .
C18 C 0.30054(9) 0.38454(17) 0.17093(9) 0.0218(3) Uani 1 1 d . . . . .
H18 H 0.253643 0.470757 0.136581 0.026 Uiso 1 1 calc R U . . .
C19 C 0.31761(9) 0.38384(17) 0.26763(8) 0.0193(3) Uani 1 1 d . . . . .
H19 H 0.281298 0.468183 0.299046 0.023 Uiso 1 1 calc R U . . .

loop_
_atom_site_aniso_label
_atom_site_aniso_U_11
_atom_site_aniso_U_22
_atom_site_aniso_U_33
_atom_site_aniso_U_23
_atom_site_aniso_U_13
_atom_site_aniso_U_12
C1 0.0170(6) 0.0114(5) 0.0226(6) 0.0005(4) 0.0070(5) -0.0007(4)
N1 0.0175(5) 0.0150(5) 0.0222(5) 0.0004(4) 0.0075(4) 0.0002(4)
C2 0.0169(6) 0.0117(5) 0.0227(6) 0.0003(4) 0.0065(5) -0.0005(4)
N2 0.0161(5) 0.0206(5) 0.0216(5) 0.0006(4) 0.0083(4) 0.0011(4)
C3 0.0163(6) 0.0135(5) 0.0225(6) 0.0012(4) 0.0044(5) 0.0000(4)
C4 0.0193(6) 0.0121(6) 0.0221(6) 0.0012(4) 0.0064(5) -0.0008(4)
C5 0.0179(6) 0.0127(6) 0.0211(6) 0.0003(4) 0.0076(5) -0.0006(4)
C6 0.0213(6) 0.0133(6) 0.0223(6) 0.0013(4) 0.0088(5) -0.0008(4)
C7 0.0201(6) 0.0131(6) 0.0233(6) 0.0003(5) 0.0095(5) -0.0016(4)
C8 0.0216(6) 0.0181(6) 0.0241(6) 0.0004(5) 0.0073(5) -0.0021(5)
C9 0.0281(7) 0.0215(6) 0.0208(6) -0.0002(5) 0.0072(5) -0.0027(5)
C10 0.0295(7) 0.0201(6) 0.0230(6) 0.0001(5) 0.0141(5) -0.0013(5)
C11 0.0228(6) 0.0187(6) 0.0260(7) 0.0021(5) 0.0120(5) 0.0007(5)
C12 0.0169(6) 0.0265(7) 0.0272(7) 0.0031(5) 0.0081(5) 0.0034(5)
C13 0.0155(6) 0.0190(6) 0.0233(6) -0.0007(5) 0.0058(5) 0.0000(4)
C14 0.0150(6) 0.0152(6) 0.0227(6) 0.0002(5) 0.0069(5) -0.0035(4)
C15 0.0161(6) 0.0177(6) 0.0233(6) 0.0003(5) 0.0057(5) -0.0003(4)
C16 0.0184(6) 0.0223(6) 0.0231(6) -0.0034(5) 0.0092(5) -0.0012(5)
C17 0.0203(6) 0.0272(7) 0.0194(6) 0.0010(5) 0.0061(5) -0.0026(5)
C18 0.0178(6) 0.0228(6) 0.0248(6) 0.0028(5) 0.0046(5) 0.0010(5)
C19 0.0166(6) 0.0184(6) 0.0245(6) -0.0010(5) 0.0075(5) 0.0000(4)

loop_
_atom_type_symbol
_atom_type_description
_atom_type_scat_dispersion_real
_atom_type_scat_dispersion_imag
_atom_type_scat_source
C C 0.0181 0.0091 'International Tables Vol C Tables 4.2.6.8 and 6.1.1.4'
H H 0.0000 0.0000 'International Tables Vol C Tables 4.2.6.8 and 6.1.1.4'
N N 0.0311 0.0180 'International Tables Vol C Tables 4.2.6.8 and 6.1.1.4'

loop_
_geom_angle_atom_site_label_1
_geom_angle_atom_site_label_2
_geom_angle_atom_site_label_3
_geom_angle
_geom_angle_site_symmetry_1
_geom_angle_site_symmetry_3
_geom_angle_publ_flag
N1 C1 C2 123.04(11) . . ?
N1 C1 C14 114.08(10) . . ?
C2 C1 C14 122.80(10) . . ?
C5 N1 C1 115.98(10) . . ?
C1 C2 C13 123.74(10) . . ?
C3 C2 C1 118.64(10) . . ?
C3 C2 C13 117.56(10) . . ?
C5 N2 C6 108.38(10) . . ?
C5 N2 C12 125.84(10) . . ?
C6 N2 C12 125.78(10) . . ?
C2 C3 H3 120.3 . . ?
C4 C3 C2 119.44(11) . . ?
C4 C3 H3 120.3 . . ?
C3 C4 C5 116.65(11) . . ?
C3 C4 C7 136.48(11) . . ?
C5 C4 C7 106.84(10) . . ?
N1 C5 N2 124.50(11) . . ?
N1 C5 C4 126.24(11) . . ?
N2 C5 C4 109.25(10) . . ?
N2 C6 C7 109.49(10) . . ?
N2 C6 C11 128.91(11) . . ?
C11 C6 C7 121.60(11) . . ?
C6 C7 C4 106.04(10) . . ?
C8 C7 C4 134.11(11) . . ?
C8 C7 C6 119.85(11) . . ?
C7 C8 H8 120.6 . . ?
C9 C8 C7 118.70(12) . . ?
C9 C8 H8 120.6 . . ?
C8 C9 H9 119.7 . . ?
C8 C9 C10 120.65(12) . . ?
C10 C9 H9 119.7 . . ?
C9 C10 H10 119.1 . . ?
C11 C10 C9 121.83(11) . . ?
C11 C10 H10 119.1 . . ?
C6 C11 H11 121.3 . . ?
C10 C11 C6 117.36(12) . . ?
C10 C11 H11 121.3 . . ?
N2 C12 H12A 109.5 . . ?
N2 C12 H12B 109.5 . . ?
N2 C12 H12C 109.5 . . ?
H12A C12 H12B 109.5 . . ?
H12A C12 H12C 109.5 . . ?
H12B C12 H12C 109.5 . . ?
C2 C13 H13A 109.5 . . ?
C2 C13 H13B 109.5 . . ?
C2 C13 H13C 109.5 . . ?
H13A C13 H13B 109.5 . . ?
H13A C13 H13C 109.5 . . ?
H13B C13 H13C 109.5 . . ?
C15 C14 C1 122.63(10) . . ?
C15 C14 C19 118.12(11) . . ?
C19 C14 C1 119.24(10) . . ?
C14 C15 H15 119.5 . . ?
C16 C15 C14 120.94(11) . . ?
C16 C15 H15 119.5 . . ?
C15 C16 H16 119.9 . . ?
C15 C16 C17 120.28(11) . . ?
C17 C16 H16 119.9 . . ?
C16 C17 H17 120.2 . . ?
C16 C17 C18 119.52(11) . . ?
C18 C17 H17 120.2 . . ?
C17 C18 H18 119.8 . . ?
C19 C18 C17 120.32(11) . . ?
C19 C18 H18 119.8 . . ?
C14 C19 H19 119.6 . . ?
C18 C19 C14 120.78(11) . . ?
C18 C19 H19 119.6 . . ?

loop_
_geom_bond_atom_site_label_1
_geom_bond_atom_site_label_2
_geom_bond_distance
_geom_bond_site_symmetry_2
_geom_bond_publ_flag
C1 N1 1.3566(15) . ?
C1 C2 1.4155(17) . ?
C1 C14 1.4905(16) . ?
N1 C5 1.3249(15) . ?
C2 C3 1.3942(16) . ?
C2 C13 1.5117(15) . ?
N2 C5 1.3841(15) . ?
N2 C6 1.3853(15) . ?
N2 C12 1.4499(16) . ?
C3 H3 0.9500 . ?
C3 C4 1.3892(16) . ?
C4 C5 1.4130(17) . ?
C4 C7 1.4447(16) . ?
C6 C7 1.4180(17) . ?
C6 C11 1.3929(17) . ?
C7 C8 1.3926(17) . ?
C8 H8 0.9500 . ?
C8 C9 1.3866(17) . ?
C9 H9 0.9500 . ?
C9 C10 1.4046(19) . ?
C10 H10 0.9500 . ?
C10 C11 1.3829(18) . ?
C11 H11 0.9500 . ?
C12 H12A 0.9800 . ?
C12 H12B 0.9800 . ?
C12 H12C 0.9800 . ?
C13 H13A 0.9800 . ?
C13 H13B 0.9800 . ?
C13 H13C 0.9800 . ?
C14 C15 1.3977(17) . ?
C14 C19 1.4049(17) . ?
C15 H15 0.9500 . ?
C15 C16 1.3872(17) . ?
C16 H16 0.9500 . ?
C16 C17 1.3881(18) . ?
C17 H17 0.9500 . ?
C17 C18 1.3908(18) . ?
C18 H18 0.9500 . ?
C18 C19 1.3846(17) . ?
C19 H19 0.9500 . ?

loop_
_geom_torsion_atom_site_label_1
_geom_torsion_atom_site_label_2
_geom_torsion_atom_site_label_3
_geom_torsion_atom_site_label_4
_geom_torsion
_geom_torsion_site_symmetry_1
_geom_torsion_site_symmetry_2
_geom_torsion_site_symmetry_3
_geom_torsion_site_symmetry_4
_geom_torsion_publ_flag
C1 N1 C5 N2 179.03(10) . . . . ?
C1 N1 C5 C4 0.28(17) . . . . ?
C1 C2 C3 C4 0.73(16) . . . . ?
C1 C14 C15 C16 -178.69(10) . . . . ?
C1 C14 C19 C18 178.06(10) . . . . ?
N1 C1 C2 C3 -0.32(17) . . . . ?
N1 C1 C2 C13 -177.65(10) . . . . ?
N1 C1 C14 C15 -141.42(11) . . . . ?
N1 C1 C14 C19 38.19(14) . . . . ?
C2 C1 N1 C5 -0.18(16) . . . . ?
C2 C1 C14 C15 41.82(16) . . . . ?
C2 C1 C14 C19 -138.57(11) . . . . ?
C2 C3 C4 C5 -0.63(16) . . . . ?
C2 C3 C4 C7 -178.65(12) . . . . ?
N2 C6 C7 C4 0.11(13) . . . . ?
N2 C6 C7 C8 179.73(10) . . . . ?
N2 C6 C11 C10 -179.68(11) . . . . ?
C3 C4 C5 N1 0.12(17) . . . . ?
C3 C4 C5 N2 -178.78(10) . . . . ?
C3 C4 C7 C6 178.21(13) . . . . ?
C3 C4 C7 C8 -1.3(2) . . . . ?
C4 C7 C8 C9 179.62(12) . . . . ?
C5 N2 C6 C7 -0.24(13) . . . . ?
C5 N2 C6 C11 179.42(12) . . . . ?
C5 C4 C7 C6 0.06(12) . . . . ?
C5 C4 C7 C8 -179.48(13) . . . . ?
C6 N2 C5 N1 -178.65(10) . . . . ?
C6 N2 C5 C4 0.28(12) . . . . ?
C6 C7 C8 C9 0.13(17) . . . . ?
C7 C4 C5 N1 178.70(10) . . . . ?
C7 C4 C5 N2 -0.21(12) . . . . ?
C7 C6 C11 C10 -0.05(17) . . . . ?
C7 C8 C9 C10 -0.29(18) . . . . ?
C8 C9 C10 C11 0.29(19) . . . . ?
C9 C10 C11 C6 -0.11(18) . . . . ?
C11 C6 C7 C4 -179.58(11) . . . . ?
C11 C6 C7 C8 0.04(17) . . . . ?
C12 N2 C5 N1 1.53(18) . . . . ?
C12 N2 C5 C4 -179.55(11) . . . . ?
C12 N2 C6 C7 179.58(11) . . . . ?
C12 N2 C6 C11 -0.76(19) . . . . ?
C13 C2 C3 C4 178.23(10) . . . . ?
C14 C1 N1 C5 -176.93(9) . . . . ?
C14 C1 C2 C3 176.15(10) . . . . ?
C14 C1 C2 C13 -1.19(17) . . . . ?
C14 C15 C16 C17 0.06(17) . . . . ?
C15 C14 C19 C18 -2.31(16) . . . . ?
C15 C16 C17 C18 -1.25(18) . . . . ?
C16 C17 C18 C19 0.64(18) . . . . ?
C17 C18 C19 C14 1.17(17) . . . . ?
C19 C14 C15 C16 1.70(17) . . . . ?
